data_7243851
loop_
_publ_author_name
'Dowarah, Jayanta'
'Patel, Devanshi'
'Marak, Brilliant N.'
'Yadav, Umesh Chand Singh'
'Shah, Pramod Kumar'
'Shukla, Pradeep Kumar'
'Singh, Ved Prakash'

_publ_section_title
;
 Green synthesis, structural analysis and anticancer activity of
 dihydropyrimidinone derivatives
;
_journal_issue 57
_journal_name_full 'RSC Advances'
_journal_page_first 35737
_journal_page_last 35753
_journal_paper_doi 10.1039/D1RA03969E
_journal_volume 11
_journal_year 2021
_chemical_formula_moiety 'C14 H15 Cl N2 O2 S'
_chemical_formula_sum 'C14 H15 Cl N2 O2 S'
_chemical_formula_weight 310.81
_space_group_crystal_system triclinic
_space_group_IT_number 2
_space_group_name_Hall '-P 1'
_space_group_name_H-M_alt 'P -1'
_symmetry_Int_Tables_number 2
_audit_creation_date 2019-05-25
_audit_creation_method
;
Olex2 1.2
(compiled 2018.05.29 svn.r3508 for OlexSys, GUI svn.r5506)
;
_audit_update_record
;
2019-06-29 deposited with the CCDC.	2021-10-14 downloaded from the CCDC.
;
_cell_angle_alpha 107.568(3)
_cell_angle_beta 90.583(3)
_cell_angle_gamma 107.829(2)
_cell_formula_units_Z 2
_cell_length_a 7.3066(6)
_cell_length_b 10.4657(8)
_cell_length_c 10.6788(9)
_cell_measurement_reflns_used 7717
_cell_measurement_temperature 296(2)
_cell_measurement_theta_max 27.14
_cell_measurement_theta_min 2.43
_cell_volume 736.37(10)
_computing_molecular_graphics 'Olex2 (Dolomanov et al., 2009)'
_computing_publication_material 'Olex2 (Dolomanov et al., 2009)'
_computing_structure_refinement 'olex2.refine (Bourhis et al., 2015)'
_diffrn_ambient_temperature 296.15
_diffrn_measured_fraction_theta_full 0.9951
_diffrn_measured_fraction_theta_max 0.9951
_diffrn_measurement_device_type 'Bruker APEX-II CCD'
_diffrn_measurement_method '\f and \w scans'
_diffrn_radiation_type 'Mo K\a'
_diffrn_radiation_wavelength 0.71073
_diffrn_reflns_av_R_equivalents 0.0215
_diffrn_reflns_av_unetI/netI 0.0156
_diffrn_reflns_limit_h_max 9
_diffrn_reflns_limit_h_min -9
_diffrn_reflns_limit_k_max 13
_diffrn_reflns_limit_k_min -13
_diffrn_reflns_limit_l_max 13
_diffrn_reflns_limit_l_min -13
_diffrn_reflns_number 14725
_diffrn_reflns_theta_full 27.1574
_diffrn_reflns_theta_max 27.16
_diffrn_reflns_theta_min 3.38
_diffrn_standards_number 0
_exptl_absorpt_coefficient_mu 0.403
_exptl_absorpt_correction_type none
_exptl_crystal_colour Yellow
_exptl_crystal_density_diffrn 1.4016
_exptl_crystal_description Rectangular
_exptl_crystal_F_000 324.6689
_exptl_crystal_size_max 0.26
_exptl_crystal_size_mid 0.25
_exptl_crystal_size_min 0.20
_refine_diff_density_max 0.2794
_refine_diff_density_min -0.4253
_refine_diff_density_rms 0.0715
_refine_ls_d_res_high 0.7786
_refine_ls_d_res_low 6.0329
_refine_ls_goodness_of_fit_ref 1.0760
_refine_ls_hydrogen_treatment mixed
_refine_ls_matrix_type full
_refine_ls_number_constraints 21
_refine_ls_number_parameters 191
_refine_ls_number_reflns 3263
_refine_ls_number_restraints 0
_refine_ls_restrained_S_all 1.0760
_refine_ls_R_factor_all 0.0429
_refine_ls_R_factor_gt 0.0384
_refine_ls_shift/su_max 0.0003
_refine_ls_shift/su_mean 0.0000
_refine_ls_structure_factor_coef Fsqd
_refine_ls_weighting_details 'w=1/[\s^2^(Fo^2^)+(0.0643P)^2^+0.2424P] where P=(Fo^2^+2Fc^2^)/3'
_refine_ls_weighting_scheme calc
_refine_ls_wR_factor_gt 0.1104
_refine_ls_wR_factor_ref 0.1156
_reflns_Friedel_coverage 0.0
_reflns_limit_h_max 9
_reflns_limit_h_min -9
_reflns_limit_k_max 12
_reflns_limit_k_min -13
_reflns_limit_l_max 13
_reflns_limit_l_min 0
_reflns_number_gt 2892
_reflns_number_total 3263
_reflns_threshold_expression I>=2u(I)
_cod_data_source_file d1ra03969e2.cif
_cod_data_source_block VPS_I_7_0m
_cod_database_code 7243851
_publcif_datablock.id {40077a52-d982-4c3b-b660-83029cb8d717}

_olex2_refinement_description
;
1. Fixed Uiso
 At 1.2 times of:
  All C(H) groups, All C(H,H) groups
 At 1.5 times of:
  All C(H,H,H) groups
2.a Ternary CH refined with riding coordinates:
 C5(H5)
2.b Secondary CH2 refined with riding coordinates:
 C8(H8a,H8b)
2.c Aromatic/amide H refined with riding coordinates:
 C1(H1), C2(H2a), C3(H3a), C14(H14)
2.d Idealised Me refined as rotating group:
 C9(H9a,H9b,H9c), C12(H12a,H12b,H12c)
;
_olex2_submission_special_instructions 'No special instructions were received'
_publcif_funding_html
;
;

loop_
_space_group_symop_id
_space_group_symop_operation_xyz
1 x,y,z
2 -x,-y,-z

loop_
_atom_site_label
_atom_site_type_symbol
_atom_site_fract_x
_atom_site_fract_y
_atom_site_fract_z
_atom_site_U_iso_or_equiv
_atom_site_adp_type
_atom_site_occupancy
_atom_site_refinement_flags_posn
S1 S 0.80670(6) 0.59538(5) 0.95849(5) 0.04176(15) Uani 1.000000 .
Cl2 Cl -0.08131(10) 0.18706(5) 0.56704(6) 0.0704(2) Uani 1.000000 .
O0aa O 0.17322(16) 0.88855(14) 0.82976(14) 0.0455(3) Uani 1.000000 .
O1 O 0.43284(17) 1.02925(13) 0.77451(15) 0.0462(3) Uani 1.000000 .
N2 N 0.48078(18) 0.64556(15) 0.91283(13) 0.0323(3) Uani 1.000000 .
N3 N 0.75440(19) 0.78974(14) 0.86444(13) 0.0321(3) Uani 1.000000 .
C1 C 0.1361(3) 0.3770(2) 0.45953(17) 0.0438(4) Uani 1.000000 .
H1 H 0.0882(3) 0.3074(2) 0.37810(17) 0.0526(5) Uiso 1.000000 R
C2 C 0.2644(3) 0.5068(2) 0.46739(17) 0.0456(4) Uani 1.000000 .
H2a H 0.3034(3) 0.5256(2) 0.39033(17) 0.0548(5) Uiso 1.000000 R
C3 C 0.3367(2) 0.61063(19) 0.58898(16) 0.0382(4) Uani 1.000000 .
H3a H 0.4249(2) 0.69774(19) 0.59285(16) 0.0459(4) Uiso 1.000000 R
C4 C 0.2779(2) 0.58493(16) 0.70480(15) 0.0289(3) Uani 1.000000 .
C5 C 0.3553(2) 0.69375(15) 0.84193(14) 0.0281(3) Uani 1.000000 .
H5 H 0.2448(2) 0.70043(15) 0.89180(14) 0.0337(4) Uiso 1.000000 R
C6 C 0.4660(2) 0.83962(15) 0.83741(14) 0.0289(3) Uani 1.000000 .
C7 C 0.3437(2) 0.92105(16) 0.81587(15) 0.0312(3) Uani 1.000000 .
C8 C 0.3193(3) 1.11114(19) 0.7458(2) 0.0438(4) Uani 1.000000 .
H8a H 0.2060(3) 1.04938(19) 0.6842(2) 0.0526(5) Uiso 1.000000 R
H8b H 0.2771(3) 1.16131(19) 0.8262(2) 0.0526(5) Uiso 1.000000 R
C9 C 0.4465(4) 1.2130(3) 0.6871(4) 0.0939(12) Uani 1.000000 .
H9a H 0.5614(18) 1.2698(19) 0.7470(11) 0.1408(17) Uiso 1.000000 GR
H9b H 0.481(3) 1.1620(3) 0.6051(13) 0.1408(17) Uiso 1.000000 GR
H9c H 0.3791(15) 1.273(2) 0.671(3) 0.1408(17) Uiso 1.000000 GR
C10 C 0.6703(2) 0.67818(16) 0.90836(14) 0.0292(3) Uani 1.000000 .
C11 C 0.6610(2) 0.88066(16) 0.84373(15) 0.0297(3) Uani 1.000000 .
C12 C 0.7977(2) 1.01504(19) 0.8312(2) 0.0446(4) Uani 1.000000 .
H12a H 0.8120(17) 1.0037(5) 0.7396(2) 0.0669(6) Uiso 1.000000 GR
H12b H 0.7471(11) 1.0913(4) 0.8676(13) 0.0669(6) Uiso 1.000000 GR
H12c H 0.9214(7) 1.0361(9) 0.8784(12) 0.0669(6) Uiso 1.000000 GR
C13 C 0.0798(2) 0.35212(18) 0.57541(18) 0.0396(4) Uani 1.000000 .
C14 C 0.1458(2) 0.45378(17) 0.69734(16) 0.0353(3) Uani 1.000000 .
H14 H 0.1029(2) 0.43517(17) 0.77369(16) 0.0424(4) Uiso 1.000000 R
H3 H 0.870(3) 0.815(2) 0.8641(19) 0.039(5) Uiso 1.000000 .
H2 H 0.425(3) 0.583(2) 0.945(2) 0.042(5) Uiso 1.000000 .

loop_
_atom_site_aniso_label
_atom_site_aniso_U_11
_atom_site_aniso_U_22
_atom_site_aniso_U_33
_atom_site_aniso_U_12
_atom_site_aniso_U_13
_atom_site_aniso_U_23
S1 0.0334(2) 0.0484(3) 0.0556(3) 0.01549(18) 0.00424(18) 0.0316(2)
Cl2 0.0787(4) 0.0392(3) 0.0700(4) -0.0074(2) -0.0068(3) 0.0118(2)
O0aa 0.0267(6) 0.0517(7) 0.0688(8) 0.0150(5) 0.0122(5) 0.0318(7)
O1 0.0305(6) 0.0446(7) 0.0790(9) 0.0156(5) 0.0113(6) 0.0383(7)
N2 0.0261(6) 0.0372(7) 0.0371(7) 0.0051(5) 0.0011(5) 0.0223(6)
N3 0.0221(6) 0.0384(7) 0.0423(7) 0.0101(5) 0.0073(5) 0.0220(6)
C1 0.0431(9) 0.0491(10) 0.0351(8) 0.0196(8) -0.0014(7) 0.0033(7)
C2 0.0447(10) 0.0606(11) 0.0345(8) 0.0185(9) 0.0087(7) 0.0179(8)
C3 0.0340(8) 0.0441(9) 0.0385(8) 0.0105(7) 0.0062(6) 0.0181(7)
C4 0.0235(6) 0.0338(7) 0.0333(7) 0.0114(6) 0.0013(5) 0.0144(6)
C5 0.0225(6) 0.0318(7) 0.0325(7) 0.0079(5) 0.0034(5) 0.0148(6)
C6 0.0245(7) 0.0300(7) 0.0339(7) 0.0076(6) 0.0037(5) 0.0138(6)
C7 0.0267(7) 0.0312(7) 0.0359(8) 0.0086(6) 0.0039(6) 0.0120(6)
C8 0.0388(9) 0.0389(9) 0.0626(11) 0.0195(7) 0.0056(8) 0.0217(8)
C9 0.0642(16) 0.094(2) 0.177(3) 0.0398(15) 0.0368(19) 0.104(2)
C10 0.0287(7) 0.0333(7) 0.0260(7) 0.0086(6) 0.0014(5) 0.0118(6)
C11 0.0257(7) 0.0316(7) 0.0340(7) 0.0080(6) 0.0050(5) 0.0148(6)
C12 0.0275(8) 0.0429(9) 0.0713(12) 0.0075(7) 0.0080(8) 0.0335(9)
C13 0.0361(8) 0.0338(8) 0.0462(9) 0.0094(7) -0.0036(7) 0.0112(7)
C14 0.0347(8) 0.0364(8) 0.0362(8) 0.0091(6) 0.0005(6) 0.0161(7)

loop_
_atom_type_symbol
_atom_type_scat_dispersion_real
_atom_type_scat_dispersion_imag
_atom_type_scat_Cromer_Mann_a1
_atom_type_scat_Cromer_Mann_a2
_atom_type_scat_Cromer_Mann_a3
_atom_type_scat_Cromer_Mann_a4
_atom_type_scat_Cromer_Mann_b1
_atom_type_scat_Cromer_Mann_b2
_atom_type_scat_Cromer_Mann_b3
_atom_type_scat_Cromer_Mann_b4
_atom_type_scat_Cromer_Mann_c
_atom_type_scat_source
_atom_type_scat_dispersion_source
C 0.00347 0.00161 2.31000 1.02000 1.58860 0.86500 20.84390 10.20750 0.56870 51.65120 0.215599998832 'International Tables Volume C Table 6.1.1.4 (pp. 500-502)' 'Henke, Gullikson and Davis, At. Data and Nucl. Data Tables, 1993, 54, 2'
Cl 0.14873 0.16029 11.46040 7.19640 6.25560 1.64550 0.01040 1.16620 18.51940 47.77840 -9.55739974976 'International Tables Volume C Table 6.1.1.4 (pp. 500-502)' 'Henke, Gullikson and Davis, At. Data and Nucl. Data Tables, 1993, 54, 2'
H 0.00000 0.00000 0.49300 0.32291 0.14019 0.04081 10.51090 26.12570 3.14236 57.79970 0.0030380000826 'International Tables Volume C Table 6.1.1.4 (pp. 500-502)' 'Henke, Gullikson and Davis, At. Data and Nucl. Data Tables, 1993, 54, 2'
O 0.01158 0.00611 3.04850 2.28680 1.54630 0.86700 13.27710 5.70110 0.32390 32.90890 0.250800013542 'International Tables Volume C Table 6.1.1.4 (pp. 500-502)' 'Henke, Gullikson and Davis, At. Data and Nucl. Data Tables, 1993, 54, 2'
N 0.00653 0.00323 12.21260 3.13220 2.01250 1.16630 0.00570 9.89330 28.99750 0.58260 -11.5290002823 'International Tables Volume C Table 6.1.1.4 (pp. 500-502)' 'Henke, Gullikson and Davis, At. Data and Nucl. Data Tables, 1993, 54, 2'
S 0.12424 0.12443 6.90530 5.20340 1.43790 1.58630 1.46790 22.21510 0.25360 56.17200 0.866900026798 'International Tables Volume C Table 6.1.1.4 (pp. 500-502)' 'Henke, Gullikson and Davis, At. Data and Nucl. Data Tables, 1993, 54, 2'

loop_
_geom_angle_atom_site_label_1
_geom_angle_atom_site_label_2
_geom_angle_atom_site_label_3
_geom_angle
_geom_angle_site_symmetry_1
_geom_angle_site_symmetry_3
_geom_angle_publ_flag
C8 O1 C7 117.87(12) . . ?
C10 N2 C5 123.73(12) . . ?
H2 N2 C5 116.3(14) . . ?
H2 N2 C10 118.9(14) . . ?
C11 N3 C10 124.34(13) . . ?
H3 N3 C10 118.2(14) . . ?
H3 N3 C11 116.3(14) . . ?
C2 C1 H1 120.78(10) . . ?
C13 C1 H1 120.78(10) . . ?
C13 C1 C2 118.43(16) . . ?
H2a C2 C1 119.59(10) . . ?
C3 C2 C1 120.82(16) . . ?
C3 C2 H2a 119.59(10) . . ?
H3a C3 C2 119.86(10) . . ?
C4 C3 C2 120.28(16) . . ?
C4 C3 H3a 119.86(10) . . ?
C5 C4 C3 122.80(14) . . ?
C14 C4 C3 119.16(15) . . ?
C14 C4 C5 118.02(13) . . ?
C4 C5 N2 109.84(12) . . ?
H5 C5 N2 108.17(7) . . ?
H5 C5 C4 108.17(7) . . ?
C6 C5 N2 109.19(11) . . ?
C6 C5 C4 113.18(12) . . ?
C6 C5 H5 108.17(8) . . ?
C7 C6 C5 114.40(12) . . ?
C11 C6 C5 119.63(13) . . ?
C11 C6 C7 125.79(13) . . ?
O1 C7 O0aa 122.63(14) . . ?
C6 C7 O0aa 122.60(14) . . ?
C6 C7 O1 114.70(12) . . ?
H8a C8 O1 110.37(9) . . ?
H8b C8 O1 110.37(10) . . ?
H8b C8 H8a 108.6 . . ?
C9 C8 O1 106.75(15) . . ?
C9 C8 H8a 110.37(16) . . ?
C9 C8 H8b 110.37(16) . . ?
H9a C9 C8 109.5 . . ?
H9b C9 C8 109.5 . . ?
H9b C9 H9a 109.5 . . ?
H9c C9 C8 109.5 . . ?
H9c C9 H9a 109.5 . . ?
H9c C9 H9b 109.5 . . ?
N2 C10 S1 124.00(11) . . ?
N3 C10 S1 120.22(11) . . ?
N3 C10 N2 115.73(13) . . ?
C6 C11 N3 118.25(13) . . ?
C12 C11 N3 113.20(13) . . ?
C12 C11 C6 128.55(14) . . ?
H12a C12 C11 109.5 . . ?
H12b C12 C11 109.5 . . ?
H12b C12 H12a 109.5 . . ?
H12c C12 C11 109.5 . . ?
H12c C12 H12a 109.5 . . ?
H12c C12 H12b 109.5 . . ?
C1 C13 Cl2 118.94(14) . . ?
C14 C13 Cl2 118.90(14) . . ?
C14 C13 C1 122.16(16) . . ?
C13 C14 C4 119.13(15) . . ?
H14 C14 C4 120.44(9) . . ?
H14 C14 C13 120.44(10) . . ?

loop_
_geom_bond_atom_site_label_1
_geom_bond_atom_site_label_2
_geom_bond_distance
_geom_bond_site_symmetry_2
_geom_bond_publ_flag
S1 C10 1.6818(15) . ?
Cl2 C13 1.7428(18) . ?
O0aa C7 1.2098(19) . ?
O1 C7 1.3259(19) . ?
O1 C8 1.4510(19) . ?
N2 C5 1.4726(18) . ?
N2 C10 1.3261(19) . ?
N2 H2 0.83(2) . ?
N3 C10 1.3630(19) . ?
N3 C11 1.3933(19) . ?
N3 H3 0.81(2) . ?
C1 H1 0.9300 . ?
C1 C2 1.372(3) . ?
C1 C13 1.381(3) . ?
C2 H2a 0.9300 . ?
C2 C3 1.389(3) . ?
C3 H3a 0.9300 . ?
C3 C4 1.388(2) . ?
C4 C5 1.531(2) . ?
C4 C14 1.394(2) . ?
C5 H5 0.9800 . ?
C5 C6 1.5088(19) . ?
C6 C7 1.469(2) . ?
C6 C11 1.351(2) . ?
C8 H8a 0.9700 . ?
C8 H8b 0.9700 . ?
C8 C9 1.484(3) . ?
C9 H9a 0.9600 . ?
C9 H9b 0.9600 . ?
C9 H9c 0.9600 . ?
C11 C12 1.500(2) . ?
C12 H12a 0.9600 . ?
C12 H12b 0.9600 . ?
C12 H12c 0.9600 . ?
C13 C14 1.377(2) . ?
C14 H14 0.9300 . ?

loop_
_publcif_info_exptl_table_extra_item
sin_theta_over_lambda_max

loop_
_publcif_info_exptl_table_header_item
?
